data_9006306
loop_
_publ_author_name
'Boisen, M. B.'
'Gibbs, G. V.'
'Bukowinski, M. S. T.'

_publ_section_title
;
 Framework silica structures generated using simulated annealing
 with a potential energy function based on an H6Si2O7 molecule
 Sample: 23
;
_journal_name_full 'Physics and Chemistry of Minerals'
_journal_page_first 269
_journal_page_last 284
_journal_volume 21
_journal_year 1994
_chemical_formula_structural SiO2
_chemical_formula_sum 'O2 Si'
_space_group_IT_number 3
_symmetry_space_group_name_Hall 'P 2y'
_symmetry_space_group_name_H-M 'P 1 2 1'
_cell_angle_alpha 90
_cell_angle_beta 101.3752
_cell_angle_gamma 90
_cell_length_a 4.1605
_cell_length_b 4.1294
_cell_length_c 7.4211
_cell_formula_units_Z 4
_cell_volume 124.993
_exptl_crystal_density_diffrn 3.193
_cod_original_formula_sum 'Si O2'
_cod_database_code 9006306

loop_
_symmetry_equiv_pos_as_xyz
x,y,z
-x,y,-z

loop_
_atom_site_label
_atom_site_fract_x
_atom_site_fract_y
_atom_site_fract_z
Si1 0.18244 0.00000 0.69651
Si2 0.38098 0.58564 0.17797
O1 0.02399 0.75200 0.18927
O2 0.50000 0.73859 0.00000
O3 0.38562 0.71473 0.64074
O4 0.00000 0.15907 0.50000
O5 0.48963 0.20196 0.18802
